data_7101588
loop_
_publ_author_name
A.T.Hulme
R.W.Lancaster
D.A.Tocher

_publ_section_title
;
Racemic Progesterone: Predicted in silico and produced
in the solid state
;
_journal_issue 47
_journal_name_full 'Chemical Communications'
_journal_paper_doi 10.1039/b611599c
_journal_year 2006
_chemical_formula_moiety 'C21 H30 O2'
_chemical_formula_sum 'C21 H30 O2'
_chemical_formula_weight 314.45
_chemical_melting_point 448.15
_chemical_name_common 'racemic progesterone'
_chemical_name_systematic
;
?
;
_space_group_IT_number 14
_symmetry_cell_setting monoclinic
_symmetry_space_group_name_Hall '-P 2ybc'
_symmetry_space_group_name_H-M 'P 1 21/c 1'
_atom_sites_solution_hydrogens difmap
_atom_sites_solution_primary direct
_atom_sites_solution_secondary difmap
_audit_creation_method SHELXL-97
_cell_angle_alpha 90.00
_cell_angle_beta 93.362(3)
_cell_angle_gamma 90.00
_cell_formula_units_Z 4
_cell_length_a 10.9219(17)
_cell_length_b 7.4400(12)
_cell_length_c 21.034(3)
_cell_measurement_reflns_used 2732
_cell_measurement_temperature 150(2)
_cell_measurement_theta_max 28.259
_cell_measurement_theta_min 2.904
_cell_volume 1706.2(5)
_computing_cell_refinement 'Bruker SAINT'
_computing_data_collection 'Bruker SMART'
_computing_data_reduction 'Bruker SAINT'
_computing_structure_refinement 'SHELXL-97 (Sheldrick, 1997)'
_computing_structure_solution 'SHELXS-97 (Sheldrick, 1997)'
_diffrn_ambient_temperature 150(2)
_diffrn_measured_fraction_theta_full 0.996
_diffrn_measured_fraction_theta_max 0.940
_diffrn_measurement_device_type 'Bruker SMART APEX diffractometer'
_diffrn_measurement_method '\w rotation with narrow frames'
_diffrn_radiation_monochromator graphite
_diffrn_radiation_source 'fine-focus sealed tube'
_diffrn_radiation_type MoK\a
_diffrn_radiation_wavelength 0.71073
_diffrn_reflns_av_R_equivalents 0.0627
_diffrn_reflns_av_sigmaI/netI 0.0825
_diffrn_reflns_limit_h_max 14
_diffrn_reflns_limit_h_min -14
_diffrn_reflns_limit_k_max 9
_diffrn_reflns_limit_k_min -9
_diffrn_reflns_limit_l_max 28
_diffrn_reflns_limit_l_min -27
_diffrn_reflns_number 13774
_diffrn_reflns_theta_full 26.00
_diffrn_reflns_theta_max 28.31
_diffrn_reflns_theta_min 1.87
_diffrn_standards_decay_% 0
_diffrn_standards_number 0
_exptl_absorpt_coefficient_mu 0.076
_exptl_absorpt_correction_T_max 1.000
_exptl_absorpt_correction_T_min 0.612
_exptl_absorpt_correction_type multi-scan
_exptl_absorpt_process_details 'SADABS (Sheldrick, 1996)'
_exptl_crystal_colour colourless
_exptl_crystal_density_diffrn 1.224
_exptl_crystal_density_method 'not measured'
_exptl_crystal_description plate
_exptl_crystal_F_000 688
_exptl_crystal_size_max 0.26
_exptl_crystal_size_mid 0.24
_exptl_crystal_size_min 0.05
_refine_diff_density_max 0.290
_refine_diff_density_min -0.269
_refine_diff_density_rms 0.056
_refine_ls_extinction_method none
_refine_ls_goodness_of_fit_ref 1.163
_refine_ls_hydrogen_treatment refall
_refine_ls_matrix_type full
_refine_ls_number_parameters 328
_refine_ls_number_reflns 3984
_refine_ls_number_restraints 0
_refine_ls_restrained_S_all 1.163
_refine_ls_R_factor_all 0.1265
_refine_ls_R_factor_gt 0.0886
_refine_ls_shift/su_max 0.000
_refine_ls_shift/su_mean 0.000
_refine_ls_structure_factor_coef Fsqd
_refine_ls_weighting_details 'calc w=1/[\s^2^(Fo^2^)+(0.0340P)^2^+1.9254P] where P=(Fo^2^+2Fc^2^)/3'
_refine_ls_weighting_scheme calc
_refine_ls_wR_factor_gt 0.1636
_refine_ls_wR_factor_ref 0.1750
_reflns_number_gt 2687
_reflns_number_total 3984
_reflns_threshold_expression I>2\s(I)
_cod_data_source_file b611599c.txt
_cod_depositor_comments
;
The following automatic conversions were performed:

'_chemical_melting_point' value '175 degC' was changed to '448.15' -
it was converted from degrees Celsius(C) to Kelvins(K).

Automatic conversion script
Id: cif_fix_values 1646 2011-03-28 12:23:43Z adriana 
;
_cod_original_sg_symbol_H-M P21/c
_cod_database_code 7101588

loop_
_symmetry_equiv_pos_as_xyz
'x, y, z'
'-x, y+1/2, -z+1/2'
'-x, -y, -z'
'x, -y-1/2, z-1/2'

loop_
_atom_site_label
_atom_site_type_symbol
_atom_site_fract_x
_atom_site_fract_y
_atom_site_fract_z
_atom_site_U_iso_or_equiv
_atom_site_adp_type
_atom_site_occupancy
_atom_site_symmetry_multiplicity
_atom_site_calc_flag
O3 O 0.1549(2) 0.4276(3) 0.54819(10) 0.0377(6) Uani 1 1 d
O20 O 0.3455(2) 0.4828(3) 0.00122(10) 0.0336(6) Uani 1 1 d
C1 C 0.1626(3) 0.2780(4) 0.38497(14) 0.0234(6) Uani 1 1 d
H1A H 0.250(3) 0.248(4) 0.3911(14) 0.029(8) Uiso 1 1 d
H1B H 0.127(3) 0.180(4) 0.3583(14) 0.029(8) Uiso 1 1 d
C2 C 0.1037(3) 0.2823(4) 0.44887(15) 0.0285(7) Uani 1 1 d
H2A H 0.014(3) 0.304(4) 0.4444(13) 0.025(8) Uiso 1 1 d
H2B H 0.119(3) 0.177(4) 0.4700(14) 0.029(9) Uiso 1 1 d
C3 C 0.1515(3) 0.4342(4) 0.48994(14) 0.0268(7) Uani 1 1 d
C4 C 0.1874(3) 0.5966(4) 0.45653(14) 0.0277(7) Uani 1 1 d
H4A H 0.208(3) 0.697(4) 0.4835(15) 0.037(9) Uiso 1 1 d
C5 C 0.1832(2) 0.6128(4) 0.39297(14) 0.0223(6) Uani 1 1 d
C6 C 0.2059(3) 0.7916(4) 0.36282(15) 0.0302(7) Uani 1 1 d
H6A H 0.234(3) 0.875(4) 0.3961(15) 0.032(9) Uiso 1 1 d
H6B H 0.125(3) 0.832(4) 0.3459(14) 0.031(9) Uiso 1 1 d
C7 C 0.2940(3) 0.7793(4) 0.30983(15) 0.0287(7) Uani 1 1 d
H7A H 0.376(3) 0.745(4) 0.3272(13) 0.018(7) Uiso 1 1 d
H7B H 0.299(3) 0.891(5) 0.2898(14) 0.032(9) Uiso 1 1 d
C8 C 0.2527(3) 0.6396(4) 0.26022(13) 0.0193(6) Uani 1 1 d
H8A H 0.170(3) 0.673(4) 0.2421(13) 0.020(7) Uiso 1 1 d
C9 C 0.2412(3) 0.4548(4) 0.29340(13) 0.0193(6) Uani 1 1 d
H9A H 0.324(3) 0.432(4) 0.3133(13) 0.023(8) Uiso 1 1 d
C10 C 0.1508(2) 0.4563(4) 0.34818(13) 0.0198(6) Uani 1 1 d
C11 C 0.2124(3) 0.3051(4) 0.24453(14) 0.0249(7) Uani 1 1 d
H11A H 0.213(3) 0.190(4) 0.2655(14) 0.026(8) Uiso 1 1 d
H11B H 0.128(3) 0.319(4) 0.2262(14) 0.028(8) Uiso 1 1 d
C12 C 0.3001(3) 0.2990(4) 0.19058(14) 0.0248(7) Uani 1 1 d
H12A H 0.386(3) 0.266(4) 0.2080(14) 0.031(8) Uiso 1 1 d
H12B H 0.278(3) 0.204(4) 0.1604(15) 0.034(9) Uiso 1 1 d
C13 C 0.3051(3) 0.4805(4) 0.15702(13) 0.0204(6) Uani 1 1 d
C14 C 0.3410(3) 0.6245(4) 0.20744(13) 0.0206(6) Uani 1 1 d
H14A H 0.419(3) 0.582(4) 0.2278(13) 0.021(7) Uiso 1 1 d
C15 C 0.3679(3) 0.7917(4) 0.16804(15) 0.0271(7) Uani 1 1 d
H15A H 0.424(3) 0.875(5) 0.1902(15) 0.037(9) Uiso 1 1 d
H15B H 0.293(3) 0.857(4) 0.1582(14) 0.029(9) Uiso 1 1 d
C16 C 0.4229(3) 0.7143(4) 0.10756(15) 0.0271(7) Uani 1 1 d
H16A H 0.509(3) 0.747(4) 0.1052(13) 0.021(8) Uiso 1 1 d
H16B H 0.381(3) 0.761(4) 0.0684(15) 0.030(8) Uiso 1 1 d
C17 C 0.4107(3) 0.5095(4) 0.11155(13) 0.0220(6) Uani 1 1 d
H17A H 0.483(3) 0.460(4) 0.1323(13) 0.018(7) Uiso 1 1 d
C18 C 0.1812(3) 0.5213(5) 0.12103(15) 0.0253(7) Uani 1 1 d
H18A H 0.157(3) 0.423(4) 0.0911(15) 0.034(9) Uiso 1 1 d
H18B H 0.115(3) 0.540(4) 0.1501(14) 0.023(8) Uiso 1 1 d
H18C H 0.183(3) 0.639(5) 0.0962(15) 0.038(9) Uiso 1 1 d
C19 C 0.0167(3) 0.4820(5) 0.32227(15) 0.0266(7) Uani 1 1 d
H19A H -0.036(3) 0.504(4) 0.3571(15) 0.030(9) Uiso 1 1 d
H19B H 0.010(3) 0.583(5) 0.2932(15) 0.036(9) Uiso 1 1 d
H19C H -0.009(3) 0.379(5) 0.2968(16) 0.045(10) Uiso 1 1 d
C20 C 0.3939(3) 0.4125(4) 0.04848(14) 0.0253(7) Uani 1 1 d
C21 C 0.4411(3) 0.2233(5) 0.04643(17) 0.0313(7) Uani 1 1 d
H21A H 0.415(3) 0.155(4) 0.0823(16) 0.035(9) Uiso 1 1 d
H21B H 0.531(4) 0.231(5) 0.0510(16) 0.049(10) Uiso 1 1 d
H21C H 0.414(3) 0.168(5) 0.0065(18) 0.049(11) Uiso 1 1 d

loop_
_atom_site_aniso_label
_atom_site_aniso_U_11
_atom_site_aniso_U_22
_atom_site_aniso_U_33
_atom_site_aniso_U_23
_atom_site_aniso_U_13
_atom_site_aniso_U_12
O3 0.0381(14) 0.0508(15) 0.0252(12) 0.0026(10) 0.0091(10) 0.0067(11)
O20 0.0316(13) 0.0406(14) 0.0284(11) 0.0043(10) 0.0001(9) 0.0010(10)
C1 0.0228(16) 0.0192(15) 0.0285(16) 0.0022(12) 0.0036(12) 0.0028(13)
C2 0.0264(18) 0.0255(17) 0.0339(17) 0.0075(14) 0.0058(13) 0.0036(14)
C3 0.0162(15) 0.0359(18) 0.0291(16) 0.0028(13) 0.0073(12) 0.0118(13)
C4 0.0244(17) 0.0310(18) 0.0281(16) -0.0062(13) 0.0029(13) 0.0014(14)
C5 0.0137(14) 0.0225(15) 0.0307(15) -0.0038(12) 0.0014(11) 0.0039(11)
C6 0.041(2) 0.0195(16) 0.0302(17) -0.0052(13) 0.0014(15) 0.0006(15)
C7 0.039(2) 0.0160(16) 0.0308(16) -0.0011(13) -0.0036(14) -0.0050(14)
C8 0.0181(15) 0.0148(14) 0.0244(14) 0.0013(11) -0.0036(11) -0.0014(11)
C9 0.0165(14) 0.0160(14) 0.0249(14) 0.0002(11) -0.0023(11) 0.0004(11)
C10 0.0158(14) 0.0174(14) 0.0261(14) -0.0008(11) 0.0006(11) 0.0006(11)
C11 0.0289(17) 0.0161(15) 0.0302(16) -0.0005(12) 0.0062(13) -0.0019(13)
C12 0.0298(17) 0.0163(15) 0.0287(16) -0.0024(12) 0.0059(13) 0.0006(13)
C13 0.0194(15) 0.0177(14) 0.0239(14) -0.0001(11) 0.0008(11) 0.0011(11)
C14 0.0148(14) 0.0177(14) 0.0286(15) 0.0027(12) -0.0039(11) -0.0003(11)
C15 0.0271(17) 0.0203(16) 0.0339(17) 0.0032(13) 0.0013(13) -0.0053(14)
C16 0.0247(17) 0.0252(16) 0.0316(17) 0.0044(13) 0.0019(13) -0.0049(14)
C17 0.0160(15) 0.0243(16) 0.0256(15) 0.0031(12) -0.0002(12) 0.0034(12)
C18 0.0170(15) 0.0310(18) 0.0278(16) -0.0023(14) -0.0005(12) 0.0015(13)
C19 0.0217(16) 0.0302(18) 0.0277(16) -0.0001(14) 0.0001(13) 0.0016(14)
C20 0.0177(15) 0.0313(17) 0.0276(16) 0.0025(13) 0.0063(12) -0.0015(13)
C21 0.0309(19) 0.0327(19) 0.0311(18) -0.0008(15) 0.0090(14) 0.0005(15)

loop_
_atom_type_symbol
_atom_type_description
_atom_type_scat_dispersion_real
_atom_type_scat_dispersion_imag
_atom_type_scat_source
C C 0.0033 0.0016 'International Tables Vol C Tables 4.2.6.8 and 6.1.1.4'
H H 0.0000 0.0000 'International Tables Vol C Tables 4.2.6.8 and 6.1.1.4'
O O 0.0106 0.0060 'International Tables Vol C Tables 4.2.6.8 and 6.1.1.4'

loop_
_geom_angle_atom_site_label_1
_geom_angle_atom_site_label_2
_geom_angle_atom_site_label_3
_geom_angle
C2 C1 C10 113.5(3)
C2 C1 H1A 110.3(17)
C10 C1 H1A 108.2(18)
C2 C1 H1B 110.1(18)
C10 C1 H1B 109.5(17)
H1A C1 H1B 105(2)
C3 C2 C1 111.9(3)
C3 C2 H2A 104.0(17)
C1 C2 H2A 112.7(17)
C3 C2 H2B 108.7(19)
C1 C2 H2B 110(2)
H2A C2 H2B 110(3)
O3 C3 C4 121.4(3)
O3 C3 C2 122.4(3)
C4 C3 C2 116.1(3)
C5 C4 C3 124.0(3)
C5 C4 H4A 121(2)
C3 C4 H4A 115(2)
C4 C5 C6 120.3(3)
C4 C5 C10 122.7(3)
C6 C5 C10 117.0(2)
C5 C6 C7 112.6(3)
C5 C6 H6A 108.2(18)
C7 C6 H6A 112.2(19)
C5 C6 H6B 105.0(19)
C7 C6 H6B 110.4(18)
H6A C6 H6B 108(3)
C6 C7 C8 111.7(3)
C6 C7 H7A 110.3(16)
C8 C7 H7A 107.7(16)
C6 C7 H7B 110(2)
C8 C7 H7B 108.7(19)
H7A C7 H7B 109(3)
C14 C8 C7 112.2(2)
C14 C8 C9 109.6(2)
C7 C8 C9 109.0(2)
C14 C8 H8A 110.0(16)
C7 C8 H8A 108.8(16)
C9 C8 H8A 107.2(16)
C11 C9 C8 111.2(2)
C11 C9 C10 112.7(2)
C8 C9 C10 113.4(2)
C11 C9 H9A 107.8(17)
C8 C9 H9A 104.2(17)
C10 C9 H9A 107.0(16)
C5 C10 C1 109.7(2)
C5 C10 C19 107.7(2)
C1 C10 C19 109.6(2)
C5 C10 C9 109.1(2)
C1 C10 C9 109.1(2)
C19 C10 C9 111.6(2)
C12 C11 C9 113.9(3)
C12 C11 H11A 109.0(18)
C9 C11 H11A 110.1(17)
C12 C11 H11B 109.1(17)
C9 C11 H11B 109.5(17)
H11A C11 H11B 105(2)
C13 C12 C11 110.9(2)
C13 C12 H12A 108.7(18)
C11 C12 H12A 110.1(17)
C13 C12 H12B 110.7(19)
C11 C12 H12B 111.4(19)
H12A C12 H12B 105(2)
C12 C13 C18 110.3(2)
C12 C13 C14 108.1(2)
C18 C13 C14 112.4(2)
C12 C13 C17 117.0(2)
C18 C13 C17 109.4(2)
C14 C13 C17 99.1(2)
C8 C14 C15 119.1(2)
C8 C14 C13 114.1(2)
C15 C14 C13 103.9(2)
C8 C14 H14A 106.1(16)
C15 C14 H14A 107.9(17)
C13 C14 H14A 104.7(16)
C14 C15 C16 103.8(2)
C14 C15 H15A 113.3(19)
C16 C15 H15A 112(2)
C14 C15 H15B 109.5(19)
C16 C15 H15B 112.1(18)
H15A C15 H15B 107(3)
C17 C16 C15 106.6(2)
C17 C16 H16A 109.9(17)
C15 C16 H16A 111.7(17)
C17 C16 H16B 111.2(18)
C15 C16 H16B 111.8(18)
H16A C16 H16B 106(2)
C20 C17 C16 115.7(2)
C20 C17 C13 114.6(2)
C16 C17 C13 104.0(2)
C20 C17 H17A 105.8(16)
C16 C17 H17A 109.6(17)
C13 C17 H17A 106.9(17)
C13 C18 H18A 111.1(18)
C13 C18 H18B 112.1(16)
H18A C18 H18B 109(3)
C13 C18 H18C 112.0(18)
H18A C18 H18C 109(2)
H18B C18 H18C 104(2)
C10 C19 H19A 110.5(18)
C10 C19 H19B 111(2)
H19A C19 H19B 109(3)
C10 C19 H19C 110(2)
H19A C19 H19C 113(3)
H19B C19 H19C 105(3)
O20 C20 C21 120.9(3)
O20 C20 C17 122.4(3)
C21 C20 C17 116.7(3)
C20 C21 H21A 111(2)
C20 C21 H21B 106(2)
H21A C21 H21B 107(3)
C20 C21 H21C 110(2)
H21A C21 H21C 111(3)
H21B C21 H21C 111(3)

loop_
_geom_bond_atom_site_label_1
_geom_bond_atom_site_label_2
_geom_bond_distance
O3 C3 1.225(3)
O20 C20 1.216(3)
C1 C2 1.524(4)
C1 C10 1.537(4)
C1 H1A 0.99(3)
C1 H1B 0.99(3)
C2 C3 1.498(4)
C2 H2A 0.99(3)
C2 H2B 0.91(3)
C3 C4 1.463(4)
C4 C5 1.341(4)
C4 H4A 0.96(3)
C5 C6 1.500(4)
C5 C10 1.526(4)
C6 C7 1.518(5)
C6 H6A 0.97(3)
C6 H6B 0.98(3)
C7 C8 1.522(4)
C7 H7A 0.98(3)
C7 H7B 0.94(3)
C8 C14 1.516(4)
C8 C9 1.550(4)
C8 H8A 1.00(3)
C9 C11 1.536(4)
C9 C10 1.561(4)
C9 H9A 0.99(3)
C10 C19 1.544(4)
C11 C12 1.529(4)
C11 H11A 0.97(3)
C11 H11B 0.99(3)
C12 C13 1.527(4)
C12 H12A 1.01(3)
C12 H12B 0.97(3)
C13 C18 1.541(4)
C13 C14 1.542(4)
C13 C17 1.556(4)
C14 C15 1.533(4)
C14 H14A 0.99(3)
C15 C16 1.549(4)
C15 H15A 0.97(3)
C15 H15B 0.97(3)
C16 C17 1.532(4)
C16 H16A 0.97(3)
C16 H16B 0.98(3)
C17 C20 1.512(4)
C17 H17A 0.95(3)
C18 H18A 0.99(3)
C18 H18B 0.98(3)
C18 H18C 1.02(3)
C19 H19A 0.98(3)
C19 H19B 0.97(3)
C19 H19C 0.97(4)
C20 C21 1.501(5)
C21 H21A 0.97(3)
C21 H21B 0.98(4)
C21 H21C 0.97(4)

loop_
_geom_torsion_atom_site_label_1
_geom_torsion_atom_site_label_2
_geom_torsion_atom_site_label_3
_geom_torsion_atom_site_label_4
_geom_torsion
C10 C1 C2 C3 -54.6(3)
C1 C2 C3 O3 -152.0(3)
C1 C2 C3 C4 31.5(4)
O3 C3 C4 C5 -178.6(3)
C2 C3 C4 C5 -2.1(4)
C3 C4 C5 C6 171.9(3)
C3 C4 C5 C10 -5.6(5)
C4 C5 C6 C7 133.3(3)
C10 C5 C6 C7 -49.0(4)
C5 C6 C7 C8 53.7(4)
C6 C7 C8 C14 -179.3(2)
C6 C7 C8 C9 -57.7(3)
C14 C8 C9 C11 -51.2(3)
C7 C8 C9 C11 -174.3(3)
C14 C8 C9 C10 -179.3(2)
C7 C8 C9 C10 57.5(3)
C4 C5 C10 C1 -16.6(4)
C6 C5 C10 C1 165.8(3)
C4 C5 C10 C19 102.6(3)
C6 C5 C10 C19 -74.9(3)
C4 C5 C10 C9 -136.1(3)
C6 C5 C10 C9 46.4(3)
C2 C1 C10 C5 46.0(3)
C2 C1 C10 C19 -72.1(3)
C2 C1 C10 C9 165.4(2)
C11 C9 C10 C5 -178.0(2)
C8 C9 C10 C5 -50.6(3)
C11 C9 C10 C1 62.2(3)
C8 C9 C10 C1 -170.4(2)
C11 C9 C10 C19 -59.0(3)
C8 C9 C10 C19 68.4(3)
C8 C9 C11 C12 52.0(3)
C10 C9 C11 C12 -179.4(2)
C9 C11 C12 C13 -55.1(3)
C11 C12 C13 C18 -67.4(3)
C11 C12 C13 C14 55.9(3)
C11 C12 C13 C17 166.7(2)
C7 C8 C14 C15 -58.3(3)
C9 C8 C14 C15 -179.5(2)
C7 C8 C14 C13 178.3(2)
C9 C8 C14 C13 57.1(3)
C12 C13 C14 C8 -59.5(3)
C18 C13 C14 C8 62.6(3)
C17 C13 C14 C8 178.1(2)
C12 C13 C14 C15 169.3(2)
C18 C13 C14 C15 -68.7(3)
C17 C13 C14 C15 46.8(3)
C8 C14 C15 C16 -161.8(2)
C13 C14 C15 C16 -33.6(3)
C14 C15 C16 C17 6.5(3)
C15 C16 C17 C20 149.1(3)
C15 C16 C17 C13 22.5(3)
C12 C13 C17 C20 74.8(3)
C18 C13 C17 C20 -51.6(3)
C14 C13 C17 C20 -169.4(2)
C12 C13 C17 C16 -157.9(2)
C18 C13 C17 C16 75.7(3)
C14 C13 C17 C16 -42.1(3)
C16 C17 C20 O20 -28.3(4)
C13 C17 C20 O20 92.7(3)
C16 C17 C20 C21 151.2(3)
C13 C17 C20 C21 -87.8(3)

loop_
_cod_related_entry_id
_cod_related_entry_database
_cod_related_entry_code
1 ChemSpider 4751
